data_7155695
loop_
_publ_author_name
'Nizalapur, Shashidhar'
'Kimyon, Onder'
'Yee, Eugene'
'Bhadbhade, Mohan'
'Manefield, Mike'
'Willcox, Mark D.P.'
'Black, David StClair'
'Kumar, Naresh'

_publ_section_title
;
 Synthesis and Biological Evaluation of Novel Acyclic and Cyclic
 Glyoxamides as Bacterial Quorum Sensing and Biofilm Inhibitors
;
_journal_name_full 'Org. Biomol. Chem.'
_journal_paper_doi 10.1039/C7OB01011G
_journal_year 2017
_chemical_formula_moiety 'C2 H6 O S, 0.25(C26 H22 N10 O6)'
_chemical_formula_sum 'C8.5 H11.5 N2.5 O2.5 S'
_chemical_formula_weight 220.76
_space_group_crystal_system triclinic
_space_group_IT_number 2
_space_group_name_Hall '-P 1'
_space_group_name_H-M_alt 'P -1'
_symmetry_space_group_name_Hall '-P 1'
_symmetry_space_group_name_H-M 'P -1'
_atom_sites_solution_hydrogens geom
_audit_creation_date 2017-03-22
_audit_creation_method
;
Olex2 1.2
(compiled 2017.03.02 svn.r3394 for OlexSys, GUI svn.r5324)
;
_audit_update_record
;
2017-04-03 deposited with the CCDC.
2017-06-16 downloaded from the CCDC.
;
_cell_angle_alpha 92.357(2)
_cell_angle_beta 104.697(3)
_cell_angle_gamma 106.384(2)
_cell_formula_units_Z 4
_cell_length_a 9.7434(5)
_cell_length_b 9.8225(5)
_cell_length_c 12.0241(6)
_cell_measurement_reflns_used 4294
_cell_measurement_temperature 153.54
_cell_measurement_theta_max 25.857
_cell_measurement_theta_min 2.965
_cell_volume 1060.01(10)
_computing_cell_refinement 'SAINT v8.34A (Bruker, 2013)'
_computing_data_reduction 'SAINT v8.34A (Bruker, 2013)'
_computing_molecular_graphics 'Olex2 (Dolomanov et al., 2009)'
_computing_publication_material 'Olex2 (Dolomanov et al., 2009)'
_computing_structure_refinement 'ShelXL (Sheldrick, 2015)'
_diffrn_ambient_temperature 153.54
_diffrn_measured_fraction_theta_full 0.988
_diffrn_measured_fraction_theta_max 0.988
_diffrn_measurement_device_type 'Bruker APEX-II CCD'
_diffrn_measurement_method '\f and \w scans'
_diffrn_radiation_type MoK\a
_diffrn_radiation_wavelength 0.71073
_diffrn_reflns_av_R_equivalents 0.0430
_diffrn_reflns_av_unetI/netI 0.0419
_diffrn_reflns_Laue_measured_fraction_full 0.988
_diffrn_reflns_Laue_measured_fraction_max 0.988
_diffrn_reflns_limit_h_max 11
_diffrn_reflns_limit_h_min -10
_diffrn_reflns_limit_k_max 11
_diffrn_reflns_limit_k_min -11
_diffrn_reflns_limit_l_max 14
_diffrn_reflns_limit_l_min -14
_diffrn_reflns_number 14261
_diffrn_reflns_point_group_measured_fraction_full 0.988
_diffrn_reflns_point_group_measured_fraction_max 0.988
_diffrn_reflns_theta_full 24.997
_diffrn_reflns_theta_max 24.997
_diffrn_reflns_theta_min 3.236
_diffrn_standards_number 0
_exptl_absorpt_coefficient_mu 0.289
_exptl_absorpt_correction_T_max 0.7456
_exptl_absorpt_correction_T_min 0.6748
_exptl_absorpt_correction_type multi-scan
_exptl_absorpt_process_details
'SADABS-2014/5 (Bruker,2014/5) was used for absorption correction. wR2(int) was 0.1351 before and 0.0522 after correction. The Ratio of minimum to maximum transmission is 0.9050. The \l/2 correction factor is 0.00150.'
_exptl_crystal_colour 'light yellow'
_exptl_crystal_colour_modifier light
_exptl_crystal_colour_primary yellow
_exptl_crystal_density_diffrn 1.383
_exptl_crystal_description plate
_exptl_crystal_F_000 464
_exptl_crystal_size_max 0.101
_exptl_crystal_size_mid 0.063
_exptl_crystal_size_min 0.057
_refine_diff_density_max 0.234
_refine_diff_density_min -0.348
_refine_diff_density_rms 0.049
_refine_ls_extinction_method none
_refine_ls_goodness_of_fit_ref 1.041
_refine_ls_hydrogen_treatment constr
_refine_ls_matrix_type full
_refine_ls_number_parameters 268
_refine_ls_number_reflns 3686
_refine_ls_number_restraints 0
_refine_ls_restrained_S_all 1.041
_refine_ls_R_factor_all 0.0556
_refine_ls_R_factor_gt 0.0394
_refine_ls_shift/su_max 0.000
_refine_ls_shift/su_mean 0.000
_refine_ls_structure_factor_coef Fsqd
_refine_ls_weighting_details 'w=1/[\s^2^(Fo^2^)+(0.0406P)^2^+0.6227P] where P=(Fo^2^+2Fc^2^)/3'
_refine_ls_weighting_scheme calc
_refine_ls_wR_factor_gt 0.0933
_refine_ls_wR_factor_ref 0.1032
_reflns_Friedel_coverage 0.000
_reflns_number_gt 2869
_reflns_number_total 3686
_reflns_threshold_expression 'I > 2\s(I)'
_cod_data_source_file c7ob01011g2.cif
_cod_data_source_block shashidhar_17sep15_0m_a
_cod_original_cell_volume 1060.01(9)
_cod_original_formula_sum 'C8.50 H11.50 N2.50 O2.50 S'
_cod_database_code 7155695
_shelx_shelxl_version_number 2014/7
_shelx_space_group_comment
;
The symmetry employed for this shelxl refinement is uniquely defined
by the following loop, which should always be used as a source of
symmetry information in preference to the above space-group names.
They are only intended as comments.
;
_olex2_refinement_description
;
1. Fixed Uiso
 At 1.2 times of:
  All C(H) groups, All C(H,H) groups, All N(H) groups
 At 1.5 times of:
  All C(H,H,H) groups, All C(H,H,H,H,H,H) groups
2. Others
 Fixed Sof: S1B(0.85) H1BA(0.85) H1BB(0.85) H1BC(0.85) H1BD(0.15) H1BE(0.15)
 H1BF(0.15) H2BA(0.85) H2BB(0.85) H2BC(0.85) H2BD(0.15) H2BE(0.15) H2BF(0.15)
 S1(0.15)
3.a Secondary CH2 refined with riding coordinates:
 C3(H3A,H3B), C12(H12A,H12B)
3.b Me refined with riding coordinates:
 C1B(H1BA,H1BB,H1BC), C1B(H1BD,H1BE,H1BF), C2B(H2BA,H2BB,H2BC), C2B(H2BD,H2BE,
 H2BF)
3.c Aromatic/amide H refined with riding coordinates:
 N4(H4), N5(H5), C1(H1), C7(H7), C8(H8), C9(H9), C10(H10)
3.d Idealised Me refined as rotating group:
 C1A(H1AA,H1AB,H1AC), C2A(H2AA,H2AB,H2AC)
;
_olex2_submission_special_instructions 'No special instructions were received'

loop_
_space_group_symop_operation_xyz
'x, y, z'
'-x, -y, -z'

loop_
_atom_site_label
_atom_site_type_symbol
_atom_site_fract_x
_atom_site_fract_y
_atom_site_fract_z
_atom_site_U_iso_or_equiv
_atom_site_adp_type
_atom_site_occupancy
_atom_site_site_symmetry_order
_atom_site_calc_flag
_atom_site_refinement_flags_posn
_atom_site_refinement_flags_occupancy
_atom_site_disorder_assembly
_atom_site_disorder_group
S1A S 0.67090(7) 0.31061(7) 0.26481(6) 0.03623(19) Uani 1 1 d . . . .
O1A O 0.54677(19) 0.32896(19) 0.31076(15) 0.0412(5) Uani 1 1 d . . . .
C1A C 0.8341(3) 0.3673(3) 0.3841(2) 0.0461(7) Uani 1 1 d . . . .
H1AA H 0.8547 0.4686 0.4104 0.069 Uiso 1 1 calc GR . . .
H1AB H 0.9187 0.3538 0.3599 0.069 Uiso 1 1 calc GR . . .
H1AC H 0.8188 0.3106 0.4475 0.069 Uiso 1 1 calc GR . . .
C2A C 0.6486(3) 0.1246(3) 0.2531(2) 0.0436(7) Uani 1 1 d . . . .
H2AA H 0.6439 0.0896 0.3276 0.065 Uiso 1 1 calc GR . . .
H2AB H 0.7334 0.1072 0.2317 0.065 Uiso 1 1 calc GR . . .
H2AC H 0.5563 0.0741 0.1935 0.065 Uiso 1 1 calc GR . . .
S1B S 0.31332(10) 0.37210(7) 0.89020(7) 0.0392(2) Uani 0.85 1 d . P A 1
O1B O 0.2560(3) 0.4236(3) 0.98302(19) 0.0804(8) Uani 1 1 d . . . .
C1B C 0.4133(4) 0.2579(3) 0.9475(3) 0.0574(8) Uani 1 1 d . . . .
H1BA H 0.4521 0.2227 0.8882 0.086 Uiso 0.85 1 calc R P A 1
H1BB H 0.4964 0.3098 1.0140 0.086 Uiso 0.85 1 calc R P A 1
H1BC H 0.3479 0.1769 0.9725 0.086 Uiso 0.85 1 calc R P A 1
H1BD H 0.4005 0.1639 0.9082 0.086 Uiso 0.15 1 calc R P A 2
H1BE H 0.4777 0.3323 0.9156 0.086 Uiso 0.15 1 calc R P A 2
H1BF H 0.4591 0.2617 1.0306 0.086 Uiso 0.15 1 calc R P A 2
C2B C 0.1549(4) 0.2486(4) 0.7935(3) 0.0769(12) Uani 1 1 d . . . .
H2BA H 0.1838 0.2098 0.7297 0.115 Uiso 0.85 1 calc R P A 1
H2BB H 0.1125 0.1706 0.8347 0.115 Uiso 0.85 1 calc R P A 1
H2BC H 0.0806 0.2970 0.7626 0.115 Uiso 0.85 1 calc R P A 1
H2BD H 0.1329 0.1451 0.7765 0.115 Uiso 0.15 1 calc R P A 2
H2BE H 0.0640 0.2754 0.7638 0.115 Uiso 0.15 1 calc R P A 2
H2BF H 0.2305 0.2981 0.7564 0.115 Uiso 0.15 1 calc R P A 2
O1 O 0.44271(19) 0.22491(19) 0.69133(14) 0.0370(4) Uani 1 1 d . . . .
O2 O 0.66463(18) 0.12590(16) 0.54636(13) 0.0302(4) Uani 1 1 d . . . .
O3 O 0.83187(18) 0.45084(15) 0.66665(13) 0.0279(4) Uani 1 1 d . . . .
N1 N 0.15211(19) 0.26228(17) 0.31114(14) 0.0191(4) Uani 1 1 d . . . .
N2 N 0.0206(2) 0.15887(18) 0.26884(15) 0.0236(4) Uani 1 1 d . . . .
N3 N -0.0055(2) 0.08697(19) 0.35498(16) 0.0278(4) Uani 1 1 d . . . .
N4 N 0.4742(2) 0.29283(18) 0.51985(15) 0.0241(4) Uani 1 1 d . . . .
H4 H 0.5244 0.2919 0.4686 0.029 Uiso 1 1 calc R . . .
N5 N 0.7568(2) 0.41487(17) 0.83021(15) 0.0246(4) Uani 1 1 d . . . .
H5 H 0.7205 0.4528 0.8793 0.030 Uiso 1 1 calc R . . .
C1 C 0.1077(2) 0.1446(2) 0.45095(19) 0.0260(5) Uani 1 1 d . . . .
H1 H 0.1154 0.1122 0.5250 0.031 Uiso 1 1 calc R . . .
C2 C 0.2093(2) 0.2567(2) 0.42528(18) 0.0209(5) Uani 1 1 d . . . .
C3 C 0.3534(2) 0.3569(2) 0.4962(2) 0.0277(5) Uani 1 1 d . . . .
H3A H 0.3810 0.4414 0.4552 0.033 Uiso 1 1 calc R . . .
H3B H 0.3407 0.3904 0.5707 0.033 Uiso 1 1 calc R . . .
C4 C 0.5099(2) 0.2359(2) 0.61731(18) 0.0215(5) Uani 1 1 d . . . .
C5 C 0.6428(2) 0.1773(2) 0.63088(18) 0.0216(5) Uani 1 1 d . . . .
C6 C 0.7253(2) 0.1676(2) 0.75181(18) 0.0198(5) Uani 1 1 d . . . .
C7 C 0.7505(2) 0.0373(2) 0.77335(19) 0.0231(5) Uani 1 1 d . . . .
H7 H 0.7265 -0.0351 0.7105 0.028 Uiso 1 1 calc R . . .
C8 C 0.8099(3) 0.0118(2) 0.88442(19) 0.0269(5) Uani 1 1 d . . . .
H8 H 0.8256 -0.0780 0.8980 0.032 Uiso 1 1 calc R . . .
C9 C 0.8463(3) 0.1167(2) 0.97556(19) 0.0287(5) Uani 1 1 d . . . .
H9 H 0.8843 0.0983 1.0525 0.034 Uiso 1 1 calc R . . .
C10 C 0.8276(3) 0.2487(2) 0.95542(19) 0.0271(5) Uani 1 1 d . . . .
H10 H 0.8555 0.3215 1.0185 0.032 Uiso 1 1 calc R . . .
C11 C 0.7688(2) 0.2757(2) 0.84419(18) 0.0205(5) Uani 1 1 d . . . .
C12 C 0.2125(3) 0.3548(2) 0.23328(19) 0.0226(5) Uani 1 1 d . . . .
H12A H 0.1574 0.3132 0.1524 0.027 Uiso 1 1 calc R . . .
H12B H 0.3179 0.3591 0.2445 0.027 Uiso 1 1 calc R . . .
C13 C 0.7964(2) 0.4937(2) 0.74825(18) 0.0200(5) Uani 1 1 d . . . .
S1 S 0.2125(6) 0.2908(5) 0.9228(4) 0.0511(12) Uiso 0.15 1 d . P A 2

loop_
_atom_site_aniso_label
_atom_site_aniso_U_11
_atom_site_aniso_U_22
_atom_site_aniso_U_33
_atom_site_aniso_U_23
_atom_site_aniso_U_13
_atom_site_aniso_U_12
S1A 0.0386(4) 0.0413(4) 0.0410(4) 0.0134(3) 0.0220(3) 0.0200(3)
O1A 0.0377(11) 0.0563(11) 0.0467(11) 0.0155(9) 0.0219(9) 0.0304(9)
C1A 0.0324(16) 0.0423(15) 0.0634(19) -0.0084(13) 0.0213(14) 0.0060(12)
C2A 0.0293(15) 0.0388(15) 0.0591(18) -0.0069(13) 0.0079(13) 0.0103(12)
S1B 0.0532(5) 0.0264(4) 0.0368(4) -0.0015(3) 0.0217(4) 0.0028(3)
O1B 0.107(2) 0.0780(16) 0.0600(15) -0.0308(12) 0.0351(14) 0.0289(15)
C1B 0.074(2) 0.0583(19) 0.0443(17) 0.0093(14) 0.0287(16) 0.0165(17)
C2B 0.052(2) 0.094(3) 0.067(2) -0.042(2) 0.0198(18) 0.0003(19)
O1 0.0375(10) 0.0539(11) 0.0316(9) 0.0137(8) 0.0156(8) 0.0262(9)
O2 0.0397(10) 0.0329(9) 0.0227(8) 0.0004(7) 0.0080(7) 0.0191(8)
O3 0.0387(10) 0.0223(8) 0.0292(9) 0.0061(6) 0.0169(8) 0.0121(7)
N1 0.0171(10) 0.0150(8) 0.0238(10) 0.0021(7) 0.0031(8) 0.0048(7)
N2 0.0185(10) 0.0213(9) 0.0271(10) 0.0009(8) 0.0018(8) 0.0043(8)
N3 0.0260(11) 0.0250(10) 0.0297(11) 0.0044(8) 0.0076(9) 0.0033(8)
N4 0.0192(10) 0.0259(10) 0.0268(10) 0.0066(8) 0.0041(8) 0.0078(8)
N5 0.0382(12) 0.0178(9) 0.0240(10) 0.0040(7) 0.0149(9) 0.0123(8)
C1 0.0264(13) 0.0229(11) 0.0258(12) 0.0061(9) 0.0050(10) 0.0047(10)
C2 0.0208(12) 0.0186(10) 0.0232(12) 0.0032(9) 0.0024(9) 0.0089(9)
C3 0.0222(13) 0.0205(11) 0.0342(13) 0.0038(10) -0.0030(10) 0.0064(10)
C4 0.0207(12) 0.0209(11) 0.0200(11) 0.0015(9) 0.0021(9) 0.0049(9)
C5 0.0236(12) 0.0159(10) 0.0255(12) 0.0046(9) 0.0069(10) 0.0060(9)
C6 0.0185(11) 0.0217(11) 0.0226(11) 0.0048(9) 0.0081(9) 0.0089(9)
C7 0.0234(12) 0.0208(11) 0.0283(12) 0.0022(9) 0.0080(10) 0.0106(9)
C8 0.0320(14) 0.0231(11) 0.0313(13) 0.0106(10) 0.0091(11) 0.0157(10)
C9 0.0294(13) 0.0336(13) 0.0241(12) 0.0108(10) 0.0041(10) 0.0131(11)
C10 0.0319(14) 0.0258(12) 0.0211(12) 0.0014(9) 0.0047(10) 0.0074(10)
C11 0.0228(12) 0.0184(10) 0.0231(11) 0.0057(8) 0.0084(9) 0.0083(9)
C12 0.0255(12) 0.0190(11) 0.0264(12) 0.0053(9) 0.0097(10) 0.0089(9)
C13 0.0163(11) 0.0198(11) 0.0226(11) 0.0027(9) 0.0027(9) 0.0059(9)

loop_
_atom_type_symbol
_atom_type_description
_atom_type_scat_dispersion_real
_atom_type_scat_dispersion_imag
_atom_type_scat_source
C C 0.0033 0.0016 'International Tables Vol C Tables 4.2.6.8 and 6.1.1.4'
H H 0.0000 0.0000 'International Tables Vol C Tables 4.2.6.8 and 6.1.1.4'
N N 0.0061 0.0033 'International Tables Vol C Tables 4.2.6.8 and 6.1.1.4'
O O 0.0106 0.0060 'International Tables Vol C Tables 4.2.6.8 and 6.1.1.4'
S S 0.1246 0.1234 'International Tables Vol C Tables 4.2.6.8 and 6.1.1.4'

loop_
_geom_angle_atom_site_label_1
_geom_angle_atom_site_label_2
_geom_angle_atom_site_label_3
_geom_angle
_geom_angle_site_symmetry_1
_geom_angle_site_symmetry_3
O1A S1A C1A 105.80(11) . .
O1A S1A C2A 105.86(12) . .
C2A S1A C1A 98.44(13) . .
S1A C1A H1AA 109.5 . .
S1A C1A H1AB 109.5 . .
S1A C1A H1AC 109.5 . .
H1AA C1A H1AB 109.5 . .
H1AA C1A H1AC 109.5 . .
H1AB C1A H1AC 109.5 . .
S1A C2A H2AA 109.5 . .
S1A C2A H2AB 109.5 . .
S1A C2A H2AC 109.5 . .
H2AA C2A H2AB 109.5 . .
H2AA C2A H2AC 109.5 . .
H2AB C2A H2AC 109.5 . .
O1B S1B C1B 107.90(15) . .
O1B S1B C2B 104.62(15) . .
C1B S1B C2B 100.53(19) . .
S1B C1B H1BA 109.5 . .
S1B C1B H1BB 109.5 . .
S1B C1B H1BC 109.5 . .
H1BA C1B H1BB 109.5 . .
H1BA C1B H1BC 109.5 . .
H1BB C1B H1BC 109.5 . .
H1BD C1B H1BE 109.5 . .
H1BD C1B H1BF 109.5 . .
H1BE C1B H1BF 109.5 . .
S1 C1B H1BD 109.5 . .
S1 C1B H1BE 109.5 . .
S1 C1B H1BF 109.5 . .
S1B C2B H2BA 109.5 . .
S1B C2B H2BB 109.5 . .
S1B C2B H2BC 109.5 . .
H2BA C2B H2BB 109.5 . .
H2BA C2B H2BC 109.5 . .
H2BB C2B H2BC 109.5 . .
H2BD C2B H2BE 109.5 . .
H2BD C2B H2BF 109.5 . .
H2BE C2B H2BF 109.5 . .
S1 C2B H2BD 109.5 . .
S1 C2B H2BE 109.5 . .
S1 C2B H2BF 109.5 . .
N2 N1 C2 110.55(16) . .
N2 N1 C12 119.14(17) . .
C2 N1 C12 130.26(18) . .
N3 N2 N1 107.06(16) . .
N2 N3 C1 108.71(17) . .
C3 N4 H4 119.4 . .
C4 N4 H4 119.4 . .
C4 N4 C3 121.21(19) . .
C11 N5 H5 117.3 . .
C13 N5 H5 117.3 . .
C13 N5 C11 125.43(17) . .
N3 C1 H1 125.3 . .
N3 C1 C2 109.42(19) . .
C2 C1 H1 125.3 . .
N1 C2 C1 104.26(18) . .
N1 C2 C3 123.23(19) . .
C1 C2 C3 132.5(2) . .
N4 C3 C2 113.15(17) . .
N4 C3 H3A 108.9 . .
N4 C3 H3B 108.9 . .
C2 C3 H3A 108.9 . .
C2 C3 H3B 108.9 . .
H3A C3 H3B 107.8 . .
O1 C4 N4 124.7(2) . .
O1 C4 C5 120.44(19) . .
N4 C4 C5 114.84(18) . .
O2 C5 C4 119.86(19) . .
O2 C5 C6 123.01(19) . .
C6 C5 C4 116.48(17) . .
C7 C6 C5 116.47(18) . .
C7 C6 C11 118.83(19) . .
C11 C6 C5 124.55(18) . .
C6 C7 H7 119.5 . .
C8 C7 C6 121.0(2) . .
C8 C7 H7 119.5 . .
C7 C8 H8 120.1 . .
C9 C8 C7 119.8(2) . .
C9 C8 H8 120.1 . .
C8 C9 H9 119.9 . .
C8 C9 C10 120.1(2) . .
C10 C9 H9 119.9 . .
C9 C10 H10 119.7 . .
C9 C10 C11 120.6(2) . .
C11 C10 H10 119.7 . .
C6 C11 N5 123.15(18) . .
C10 C11 N5 117.23(18) . .
C10 C11 C6 119.63(19) . .
N1 C12 H12A 109.0 . .
N1 C12 H12B 109.0 . .
N1 C12 C13 113.03(17) . 2_666
H12A C12 H12B 107.8 . .
C13 C12 H12A 109.0 2_666 .
C13 C12 H12B 109.0 2_666 .
O3 C13 N5 125.13(19) . .
O3 C13 C12 122.88(18) . 2_666
N5 C13 C12 111.97(17) . 2_666
O1B S1 C1B 99.5(3) . .
O1B S1 C2B 128.5(4) . .
C2B S1 C1B 98.5(3) . .

loop_
_geom_bond_atom_site_label_1
_geom_bond_atom_site_label_2
_geom_bond_distance
_geom_bond_site_symmetry_2
S1A O1A 1.5014(17) .
S1A C1A 1.781(3) .
S1A C2A 1.774(3) .
C1A H1AA 0.9800 .
C1A H1AB 0.9800 .
C1A H1AC 0.9800 .
C2A H2AA 0.9800 .
C2A H2AB 0.9800 .
C2A H2AC 0.9800 .
S1B O1B 1.497(2) .
S1B C1B 1.738(3) .
S1B C2B 1.767(3) .
O1B S1 1.364(5) .
C1B H1BA 0.9800 .
C1B H1BB 0.9800 .
C1B H1BC 0.9800 .
C1B H1BD 0.9800 .
C1B H1BE 0.9800 .
C1B H1BF 0.9800 .
C1B S1 2.023(6) .
C2B H2BA 0.9800 .
C2B H2BB 0.9800 .
C2B H2BC 0.9800 .
C2B H2BD 0.9800 .
C2B H2BE 0.9800 .
C2B H2BF 0.9800 .
C2B S1 1.509(6) .
O1 C4 1.223(2) .
O2 C5 1.209(2) .
O3 C13 1.216(2) .
N1 N2 1.351(2) .
N1 C2 1.354(3) .
N1 C12 1.448(3) .
N2 N3 1.315(2) .
N3 C1 1.348(3) .
N4 H4 0.8800 .
N4 C3 1.458(3) .
N4 C4 1.328(3) .
N5 H5 0.8800 .
N5 C11 1.417(3) .
N5 C13 1.344(3) .
C1 H1 0.9500 .
C1 C2 1.362(3) .
C2 C3 1.487(3) .
C3 H3A 0.9900 .
C3 H3B 0.9900 .
C4 C5 1.535(3) .
C5 C6 1.494(3) .
C6 C7 1.393(3) .
C6 C11 1.397(3) .
C7 H7 0.9500 .
C7 C8 1.378(3) .
C8 H8 0.9500 .
C8 C9 1.376(3) .
C9 H9 0.9500 .
C9 C10 1.382(3) .
C10 H10 0.9500 .
C10 C11 1.383(3) .
C12 H12A 0.9900 .
C12 H12B 0.9900 .
C12 C13 1.525(3) 2_666
C13 C12 1.525(3) 2_666

loop_
_geom_torsion_atom_site_label_1
_geom_torsion_atom_site_label_2
_geom_torsion_atom_site_label_3
_geom_torsion_atom_site_label_4
_geom_torsion
_geom_torsion_site_symmetry_4
O1 C4 C5 O2 145.1(2) .
O1 C4 C5 C6 -25.9(3) .
O2 C5 C6 C7 -40.7(3) .
O2 C5 C6 C11 143.7(2) .
N1 N2 N3 C1 0.4(2) .
N1 C2 C3 N4 -103.6(2) .
N2 N1 C2 C1 0.5(2) .
N2 N1 C2 C3 179.97(18) .
N2 N1 C12 C13 107.8(2) 2_666
N2 N3 C1 C2 -0.1(3) .
N3 C1 C2 N1 -0.2(2) .
N3 C1 C2 C3 -179.7(2) .
N4 C4 C5 O2 -33.0(3) .
N4 C4 C5 C6 156.01(18) .
C1 C2 C3 N4 75.7(3) .
C2 N1 N2 N3 -0.5(2) .
C2 N1 C12 C13 -74.9(3) 2_666
C3 N4 C4 O1 4.0(3) .
C3 N4 C4 C5 -178.06(17) .
C4 N4 C3 C2 -95.2(2) .
C4 C5 C6 C7 130.0(2) .
C4 C5 C6 C11 -45.6(3) .
C5 C6 C7 C8 -172.4(2) .
C5 C6 C11 N5 -8.7(3) .
C5 C6 C11 C10 171.7(2) .
C6 C7 C8 C9 -0.6(3) .
C7 C6 C11 N5 175.78(19) .
C7 C6 C11 C10 -3.8(3) .
C7 C8 C9 C10 -2.0(3) .
C8 C9 C10 C11 1.7(3) .
C9 C10 C11 N5 -178.4(2) .
C9 C10 C11 C6 1.2(3) .
C11 N5 C13 O3 8.9(4) .
C11 N5 C13 C12 -172.81(19) 2_666
C11 C6 C7 C8 3.5(3) .
C12 N1 N2 N3 177.27(17) .
C12 N1 C2 C1 -177.0(2) .
C12 N1 C2 C3 2.5(3) .
C13 N5 C11 C6 -44.9(3) .
C13 N5 C11 C10 134.6(2) .
